data_7210147
loop_
_publ_author_name
'Wang, Ping'
'Fan, Rui-Qing'
'Yang, Yu-Lin'
'Liu, Xin-Rong'
'Xiao, Peng'
'Li, Xin-Yu'
'Hasi, Wuliji'
'Cao, Wen-Wu'

_publ_section_title
;
 1-D helical chain, 2-D layered network and 3-D porous lanthanide--organic
 frameworks based on multiple coordination sites of
 benzimidazole-5,6-dicarboxylic acid: synthesis, crystal structure,
 photoluminescence and thermal stability
;
_journal_issue 22
_journal_name_full CrystEngComm
_journal_page_first 4489
_journal_paper_doi 10.1039/c3ce40184g
_journal_volume 15
_journal_year 2013
_chemical_formula_sum 'C10 H8 N2 O8 Pr'
_chemical_formula_weight 425.09
_chemical_name_systematic
;
?
;
_space_group_IT_number 2
_symmetry_cell_setting triclinic
_symmetry_space_group_name_Hall '-P 1'
_symmetry_space_group_name_H-M 'P -1'
_atom_sites_solution_hydrogens geom
_atom_sites_solution_primary direct
_atom_sites_solution_secondary difmap
_audit_creation_method SHELXL-97
_cell_angle_alpha 117.238(10)
_cell_angle_beta 93.257(11)
_cell_angle_gamma 99.498(11)
_cell_formula_units_Z 2
_cell_length_a 7.501(7)
_cell_length_b 9.435(9)
_cell_length_c 9.706(9)
_cell_measurement_reflns_used 4165
_cell_measurement_temperature 296(2)
_cell_measurement_theta_max 25.00
_cell_measurement_theta_min 2.39
_cell_volume 595.5(10)
_computing_cell_refinement 'Bruker SMART'
_computing_data_collection 'Bruker SMART'
_computing_data_reduction 'Bruker SAINT'
_computing_molecular_graphics SHELXP-97
_computing_publication_material SHELXTL
_computing_structure_refinement 'SHELXL-97 (Sheldrick, 1997)'
_computing_structure_solution 'SHELXS-97 (Sheldrick, 1997)'
_diffrn_ambient_temperature 296(2)
_diffrn_measured_fraction_theta_full 0.982
_diffrn_measured_fraction_theta_max 0.982
_diffrn_measurement_device_type 'Bruker Smart APEX CCD area detector'
_diffrn_measurement_method 'phi and omega scans'
_diffrn_radiation_monochromator graphite
_diffrn_radiation_source 'fine-focus sealed tube'
_diffrn_radiation_type MoK\a
_diffrn_radiation_wavelength 0.71073
_diffrn_reflns_av_R_equivalents 0.0272
_diffrn_reflns_av_sigmaI/netI 0.0437
_diffrn_reflns_limit_h_max 8
_diffrn_reflns_limit_h_min -8
_diffrn_reflns_limit_k_max 11
_diffrn_reflns_limit_k_min -11
_diffrn_reflns_limit_l_max 11
_diffrn_reflns_limit_l_min -11
_diffrn_reflns_number 4165
_diffrn_reflns_theta_full 25.00
_diffrn_reflns_theta_max 25.00
_diffrn_reflns_theta_min 2.39
_diffrn_standards_decay_% 0
_diffrn_standards_interval_count 0
_diffrn_standards_interval_time 0
_diffrn_standards_number 0
_exptl_absorpt_coefficient_mu 4.137
_exptl_absorpt_correction_T_max 0.6366
_exptl_absorpt_correction_T_min 0.5951
_exptl_absorpt_correction_type multi-scan
_exptl_absorpt_process_details SADABS
_exptl_crystal_colour block
_exptl_crystal_density_diffrn 2.371
_exptl_crystal_density_method 'not measured'
_exptl_crystal_description green
_exptl_crystal_F_000 410
_exptl_crystal_size_max 0.14
_exptl_crystal_size_mid 0.13
_exptl_crystal_size_min 0.12
_refine_diff_density_max 1.129
_refine_diff_density_min -0.813
_refine_diff_density_rms 0.155
_refine_ls_extinction_method none
_refine_ls_goodness_of_fit_ref 1.008
_refine_ls_hydrogen_treatment mixed
_refine_ls_matrix_type full
_refine_ls_number_parameters 190
_refine_ls_number_reflns 2052
_refine_ls_number_restraints 0
_refine_ls_restrained_S_all 1.008
_refine_ls_R_factor_all 0.0359
_refine_ls_R_factor_gt 0.0298
_refine_ls_shift/su_max 0.001
_refine_ls_shift/su_mean 0.000
_refine_ls_structure_factor_coef Fsqd
_refine_ls_weighting_details 'calc w=1/[\s^2^(Fo^2^)+(0.0513P)^2^+0.0000P] where P=(Fo^2^+2Fc^2^)/3'
_refine_ls_weighting_scheme calc
_refine_ls_wR_factor_gt 0.0740
_refine_ls_wR_factor_ref 0.0782
_reflns_number_gt 1832
_reflns_number_total 2052
_reflns_threshold_expression >2sigma(I)
_cod_data_source_file c3ce40184g.txt
_cod_data_source_block 8
_cod_depositor_comments
;
The following automatic conversions were performed:

'_symmetry_cell_setting' value 'Triclinic' changed to 'triclinic'
according to /home/saulius/struct/CIF-dictionaries/cif_core.dic
dictionary named 'cif_core.dic' version 2.4.2 from 2011-04-26.

Automatic conversion script
Id: cif_fix_values 1891 2012-01-12 08:04:46Z andrius 
;
_cod_original_cell_volume 595.5(9)
_cod_original_sg_symbol_H-M 'P -1 '
_cod_database_code 7210147

loop_
_symmetry_equiv_pos_as_xyz
'x, y, z'
'-x, -y, -z'

loop_
_atom_site_label
_atom_site_type_symbol
_atom_site_fract_x
_atom_site_fract_y
_atom_site_fract_z
_atom_site_U_iso_or_equiv
_atom_site_adp_type
_atom_site_occupancy
_atom_site_symmetry_multiplicity
_atom_site_calc_flag
_atom_site_refinement_flags
Pr1 Pr 0.12095(4) 0.83999(4) 0.31803(3) 0.01495(13) Uani 1 1 d .
O1 O 0.3800(5) 1.0821(5) 0.4303(5) 0.0200(9) Uani 1 1 d .
O2 O 0.6531(5) 1.2346(5) 0.5586(4) 0.0196(9) Uani 1 1 d .
O3 O 0.8621(5) 1.0093(5) 0.3880(4) 0.0192(9) Uani 1 1 d .
O4 O 1.0377(5) 1.0354(5) 0.2252(5) 0.0222(9) Uani 1 1 d .
O5 O -0.0773(5) 0.6792(5) 0.0565(4) 0.0193(9) Uani 1 1 d .
O6 O -0.1089(6) 0.4647(5) -0.1789(4) 0.0218(9) Uani 1 1 d .
O7 O -0.1624(6) 0.6983(5) 0.3773(5) 0.0338(11) Uani 1 1 d .
H7A H -0.1492 0.7256 0.4744 0.051 Uiso 1 1 d R
H7B H -0.2558 0.7276 0.3539 0.051 Uiso 1 1 d R
N1 N 0.6733(6) 1.2233(6) -0.0992(5) 0.0196(11) Uani 1 1 d .
N2 N 0.4172(6) 1.2719(6) -0.0004(6) 0.0225(11) Uani 1 1 d .
H2A H 0.3127 1.2987 0.0099 0.027 Uiso 1 1 calc R
C1 C 0.5192(8) 1.2670(7) -0.1111(7) 0.0227(13) Uani 1 1 d .
H1B H 0.4834 1.2924 -0.1890 0.027 Uiso 1 1 calc R
C2 C 0.6721(8) 1.1984(7) 0.0318(6) 0.0164(12) Uani 1 1 d .
C3 C 0.7975(7) 1.1467(7) 0.0994(6) 0.0143(11) Uani 1 1 d .
H3A H 0.9051 1.1254 0.0587 0.017 Uiso 1 1 calc R
C4 C 0.7590(7) 1.1272(7) 0.2296(6) 0.0161(12) Uani 1 1 d .
C5 C 0.5922(7) 1.1551(6) 0.2876(6) 0.0152(12) Uani 1 1 d .
C6 C 0.4671(8) 1.2034(7) 0.2183(7) 0.0200(12) Uani 1 1 d .
H6A H 0.3566 1.2198 0.2552 0.024 Uiso 1 1 calc R
C7 C 0.5093(8) 1.2268(7) 0.0925(7) 0.0174(12) Uani 1 1 d .
C8 C 0.8946(7) 1.0566(7) 0.2855(6) 0.0158(12) Uani 1 1 d .
C9 C 0.5402(7) 1.1520(7) 0.4340(6) 0.0151(12) Uani 1 1 d .
C10 C -0.0545(7) 0.5407(7) -0.0360(7) 0.0172(12) Uani 1 1 d .
OW1 O -0.1765(8) 0.5438(7) 0.5592(7) 0.0604(16) Uani 1 1 d .
HW1A H -0.0965 0.5261 0.6115 0.091 Uiso 1 1 d R
HW1B H -0.2442 0.5995 0.6203 0.091 Uiso 1 1 d R

loop_
_atom_site_aniso_label
_atom_site_aniso_U_11
_atom_site_aniso_U_22
_atom_site_aniso_U_33
_atom_site_aniso_U_23
_atom_site_aniso_U_13
_atom_site_aniso_U_12
Pr1 0.01256(18) 0.02114(19) 0.01288(19) 0.00870(14) 0.00309(12) 0.00574(12)
O1 0.013(2) 0.033(2) 0.020(2) 0.0172(19) 0.0030(17) 0.0047(17)
O2 0.019(2) 0.026(2) 0.014(2) 0.0098(18) 0.0013(17) 0.0067(17)
O3 0.024(2) 0.026(2) 0.016(2) 0.0145(18) 0.0103(17) 0.0118(17)
O4 0.018(2) 0.037(2) 0.021(2) 0.019(2) 0.0094(18) 0.0122(18)
O5 0.015(2) 0.020(2) 0.017(2) 0.0032(18) 0.0009(17) 0.0085(16)
O6 0.030(2) 0.023(2) 0.010(2) 0.0047(18) -0.0005(18) 0.0085(18)
O7 0.034(3) 0.036(3) 0.034(3) 0.018(2) 0.012(2) 0.008(2)
N1 0.020(3) 0.027(3) 0.018(3) 0.014(2) 0.008(2) 0.010(2)
N2 0.013(3) 0.039(3) 0.028(3) 0.023(3) 0.006(2) 0.012(2)
C1 0.019(3) 0.034(3) 0.025(3) 0.021(3) 0.000(3) 0.009(3)
C2 0.021(3) 0.019(3) 0.008(3) 0.004(2) 0.005(2) 0.008(2)
C3 0.008(3) 0.026(3) 0.015(3) 0.013(3) 0.007(2) 0.008(2)
C4 0.014(3) 0.022(3) 0.013(3) 0.008(2) 0.002(2) 0.007(2)
C5 0.015(3) 0.019(3) 0.015(3) 0.010(2) 0.005(2) 0.005(2)
C6 0.010(3) 0.030(3) 0.024(3) 0.015(3) 0.008(2) 0.008(2)
C7 0.016(3) 0.025(3) 0.015(3) 0.012(3) -0.001(2) 0.005(2)
C8 0.014(3) 0.018(3) 0.016(3) 0.009(2) 0.004(2) 0.003(2)
C9 0.016(3) 0.020(3) 0.017(3) 0.012(3) 0.007(2) 0.011(2)
C10 0.009(3) 0.024(3) 0.022(3) 0.013(3) 0.006(2) 0.004(2)
OW1 0.076(4) 0.053(4) 0.063(4) 0.038(3) 0.010(3) 0.008(3)

loop_
_atom_type_symbol
_atom_type_description
_atom_type_scat_dispersion_real
_atom_type_scat_dispersion_imag
_atom_type_scat_source
C C 0.0033 0.0016 'International Tables Vol C Tables 4.2.6.8 and 6.1.1.4'
H H 0.0000 0.0000 'International Tables Vol C Tables 4.2.6.8 and 6.1.1.4'
N N 0.0061 0.0033 'International Tables Vol C Tables 4.2.6.8 and 6.1.1.4'
O O 0.0106 0.0060 'International Tables Vol C Tables 4.2.6.8 and 6.1.1.4'
Pr Pr -0.2180 2.8214 'International Tables Vol C Tables 4.2.6.8 and 6.1.1.4'

loop_
_geom_angle_atom_site_label_1
_geom_angle_atom_site_label_2
_geom_angle_atom_site_label_3
_geom_angle
_geom_angle_site_symmetry_1
_geom_angle_site_symmetry_3
O2 Pr1 O1 76.04(14) 2_676 .
O2 Pr1 O5 130.37(13) 2_676 .
O1 Pr1 O5 133.55(13) . .
O2 Pr1 O3 69.62(13) 2_676 2_676
O1 Pr1 O3 70.61(13) . 2_676
O5 Pr1 O3 147.40(13) . 2_676
O2 Pr1 O4 148.74(14) 2_676 1_455
O1 Pr1 O4 73.24(14) . 1_455
O5 Pr1 O4 71.02(14) . 1_455
O3 Pr1 O4 104.78(14) 2_676 1_455
O2 Pr1 O6 67.53(13) 2_676 2_565
O1 Pr1 O6 132.36(14) . 2_565
O5 Pr1 O6 63.92(12) . 2_565
O3 Pr1 O6 120.13(12) 2_676 2_565
O4 Pr1 O6 133.02(14) 1_455 2_565
O2 Pr1 O7 97.88(16) 2_676 .
O1 Pr1 O7 144.67(14) . .
O5 Pr1 O7 76.84(15) . .
O3 Pr1 O7 74.65(14) 2_676 .
O4 Pr1 O7 110.48(15) 1_455 .
O6 Pr1 O7 72.06(14) 2_565 .
O2 Pr1 N1 84.64(15) 2_676 2_675
O1 Pr1 N1 75.80(15) . 2_675
O5 Pr1 N1 71.01(15) . 2_675
O3 Pr1 N1 141.49(15) 2_676 2_675
O4 Pr1 N1 82.46(14) 1_455 2_675
O6 Pr1 N1 71.33(14) 2_565 2_675
O7 Pr1 N1 139.03(15) . 2_675
O2 Pr1 O3 140.31(13) 2_676 1_455
O1 Pr1 O3 95.47(15) . 1_455
O5 Pr1 O3 83.48(13) . 1_455
O3 Pr1 O3 71.00(14) 2_676 1_455
O4 Pr1 O3 49.91(12) 1_455 1_455
O6 Pr1 O3 132.16(13) 2_565 1_455
O7 Pr1 O3 66.83(15) . 1_455
N1 Pr1 O3 131.50(13) 2_675 1_455
O2 Pr1 C8 156.71(15) 2_676 1_455
O1 Pr1 C8 86.42(16) . 1_455
O5 Pr1 C8 72.92(14) . 1_455
O3 Pr1 C8 90.31(14) 2_676 1_455
O4 Pr1 C8 24.69(13) 1_455 1_455
O6 Pr1 C8 135.22(14) 2_565 1_455
O7 Pr1 C8 87.56(16) . 1_455
N1 Pr1 C8 106.03(15) 2_675 1_455
O3 Pr1 C8 25.57(13) 1_455 1_455
C9 O1 Pr1 151.9(4) . .
C9 O2 Pr1 131.6(3) . 2_676
C8 O3 Pr1 133.0(4) . 2_676
C8 O3 Pr1 91.9(3) . 1_655
Pr1 O3 Pr1 109.00(14) 2_676 1_655
C8 O4 Pr1 97.5(3) . 1_655
C10 O5 Pr1 119.5(3) . .
C10 O6 Pr1 117.7(3) . 2_565
Pr1 O7 H7A 109.3 . .
Pr1 O7 H7B 109.2 . .
H7A O7 H7B 109.5 . .
C1 N1 C2 104.2(5) . .
C1 N1 Pr1 121.3(4) . 2_675
C2 N1 Pr1 133.7(4) . 2_675
C1 N2 C7 107.5(5) . .
C1 N2 H2A 126.3 . .
C7 N2 H2A 126.3 . .
N1 C1 N2 113.7(5) . .
N1 C1 H1B 123.1 . .
N2 C1 H1B 123.1 . .
C3 C2 N1 130.7(5) . .
C3 C2 C7 119.9(5) . .
N1 C2 C7 109.3(5) . .
C2 C3 C4 118.8(5) . .
C2 C3 H3A 120.6 . .
C4 C3 H3A 120.6 . .
C3 C4 C5 120.1(5) . .
C3 C4 C8 114.8(5) . .
C5 C4 C8 124.7(5) . .
C6 C5 C4 120.8(5) . .
C6 C5 C9 113.4(5) . .
C4 C5 C9 125.6(5) . .
C5 C6 C7 118.4(5) . .
C5 C6 H6A 120.8 . .
C7 C6 H6A 120.8 . .
N2 C7 C6 132.8(5) . .
N2 C7 C2 105.2(5) . .
C6 C7 C2 121.9(5) . .
O4 C8 O3 119.1(5) . .
O4 C8 C4 119.6(5) . .
O3 C8 C4 121.2(5) . .
O4 C8 Pr1 57.8(3) . 1_655
O3 C8 Pr1 62.6(3) . 1_655
C4 C8 Pr1 165.1(4) . 1_655
O2 C9 O1 123.0(5) . .
O2 C9 C5 117.9(5) . .
O1 C9 C5 118.7(5) . .
O6 C10 O5 126.2(5) . .
O6 C10 C10 117.6(6) . 2_565
O5 C10 C10 116.2(6) . 2_565
HW1A OW1 HW1B 109.5 . .

loop_
_geom_bond_atom_site_label_1
_geom_bond_atom_site_label_2
_geom_bond_distance
_geom_bond_site_symmetry_2
Pr1 O2 2.395(4) 2_676
Pr1 O1 2.489(4) .
Pr1 O5 2.501(4) .
Pr1 O3 2.522(4) 2_676
Pr1 O4 2.537(4) 1_455
Pr1 O6 2.539(5) 2_565
Pr1 O7 2.557(5) .
Pr1 N1 2.601(5) 2_675
Pr1 O3 2.639(4) 1_455
Pr1 C8 2.972(6) 1_455
O1 C9 1.262(7) .
O2 C9 1.261(7) .
O2 Pr1 2.395(4) 2_676
O3 C8 1.284(6) .
O3 Pr1 2.522(4) 2_676
O3 Pr1 2.639(4) 1_655
O4 C8 1.252(7) .
O4 Pr1 2.537(4) 1_655
O5 C10 1.249(7) .
O6 C10 1.238(7) .
O6 Pr1 2.539(5) 2_565
O7 H7A 0.8500 .
O7 H7B 0.8500 .
N1 C1 1.306(7) .
N1 C2 1.395(7) .
N1 Pr1 2.601(5) 2_675
N2 C1 1.342(8) .
N2 C7 1.360(7) .
N2 H2A 0.8600 .
C1 H1B 0.9300 .
C2 C3 1.388(8) .
C2 C7 1.398(8) .
C3 C4 1.397(8) .
C3 H3A 0.9300 .
C4 C5 1.416(8) .
C4 C8 1.505(8) .
C5 C6 1.375(8) .
C5 C9 1.506(7) .
C6 C7 1.381(8) .
C6 H6A 0.9300 .
C8 Pr1 2.972(6) 1_655
C10 C10 1.544(11) 2_565
OW1 HW1A 0.8500 .
OW1 HW1B 0.8500 .
